data_7131655
loop_
_publ_author_name
'Caise, Alexa'
'Hicks, Jamie'
'Heilmann, Andreas'
'Aldridge, Simon'

_publ_section_title
;
 Redox flexibility in a germanium hydride manifold: hydrogen shuttling
 <i>via</i> oxidative addition and reductive elimination.
;
_journal_issue 47
_journal_name_full 'Chemical communications (Cambridge, England)'
_journal_page_first 7251
_journal_page_last 7254
_journal_paper_doi 10.1039/d3cc01411h
_journal_volume 59
_journal_year 2023
_chemical_formula_moiety 'C60 H108 Ge3 N6'
_chemical_formula_sum 'C60 H108 Ge3 N6'
_chemical_formula_weight 1131.29
_space_group_crystal_system monoclinic
_space_group_IT_number 14
_space_group_name_Hall '-P 2yn'
_space_group_name_H-M_alt 'P 1 21/n 1'
_atom_sites_solution_hydrogens mixed
_audit_creation_date 2023-02-15
_audit_creation_method
;
Olex2 1.5
(compiled 2022.04.07 svn.rca3783a0 for OlexSys, GUI svn.r6498)
;
_audit_update_record
;
2023-02-16 deposited with the CCDC.	2023-05-16 downloaded from the CCDC.
;
_cell_angle_alpha 90
_cell_angle_beta 105.1050(10)
_cell_angle_gamma 90
_cell_formula_units_Z 4
_cell_length_a 15.4003(2)
_cell_length_b 14.5568(2)
_cell_length_c 29.3234(3)
_cell_measurement_reflns_used 22741
_cell_measurement_temperature 150.0(2)
_cell_measurement_theta_max 76.2970
_cell_measurement_theta_min 2.9750
_cell_volume 6346.57(14)
_computing_cell_refinement 'CrysAlisPro 1.171.39.46 (Rigaku OD, 2018)'
_computing_data_collection 'CrysAlisPro 1.171.39.46 (Rigaku OD, 2018)'
_computing_data_reduction 'CrysAlisPro 1.171.39.46 (Rigaku OD, 2018)'
_computing_molecular_graphics 'Olex2 1.5 (Dolomanov et al., 2009)'
_computing_publication_material 'Olex2 1.5 (Dolomanov et al., 2009)'
_computing_structure_refinement 'SHELXL 2019/3 (Sheldrick, 2015)'
_computing_structure_solution 'SHELXT 2018/2 (Sheldrick, 2018)'
_diffrn_ambient_temperature 150.0(2)
_diffrn_detector_area_resol_mean 10.5035
_diffrn_measured_fraction_theta_full 1.000
_diffrn_measured_fraction_theta_max 0.993
_diffrn_measurement_device_type 'SuperNova, Dual, Cu at home/near, Atlas'
_diffrn_measurement_method '\w scans'
_diffrn_radiation_type CuK\a
_diffrn_radiation_wavelength 1.54184
_diffrn_reflns_av_R_equivalents 0.0306
_diffrn_reflns_av_unetI/netI 0.0267
_diffrn_reflns_Laue_measured_fraction_full 1.000
_diffrn_reflns_Laue_measured_fraction_max 0.993
_diffrn_reflns_limit_h_max 19
_diffrn_reflns_limit_h_min -19
_diffrn_reflns_limit_k_max 18
_diffrn_reflns_limit_k_min -17
_diffrn_reflns_limit_l_max 30
_diffrn_reflns_limit_l_min -36
_diffrn_reflns_number 51734
_diffrn_reflns_point_group_measured_fraction_full 1.000
_diffrn_reflns_point_group_measured_fraction_max 0.993
_diffrn_reflns_theta_full 67.684
_diffrn_reflns_theta_max 76.686
_diffrn_reflns_theta_min 2.975
_diffrn_source 'micro-focus sealed X-ray tube'
_exptl_absorpt_coefficient_mu 1.958
_exptl_absorpt_correction_T_max 1.00000
_exptl_absorpt_correction_T_min 0.90973
_exptl_absorpt_correction_type multi-scan
_exptl_absorpt_process_details
;
CrysAlisPro 1.171.39.46 (Rigaku Oxford Diffraction, 2018)
Empirical absorption correction using spherical harmonics,
 implemented in SCALE3 ABSPACK scaling algorithm.
;
_exptl_crystal_colour colourless
_exptl_crystal_density_diffrn 1.184
_exptl_crystal_description block
_exptl_crystal_F_000 2424
_exptl_crystal_size_max 0.18
_exptl_crystal_size_mid 0.12
_exptl_crystal_size_min 0.09
_refine_diff_density_max 0.337
_refine_diff_density_min -0.236
_refine_diff_density_rms 0.047
_refine_ls_extinction_method none
_refine_ls_goodness_of_fit_ref 1.032
_refine_ls_hydrogen_treatment mixed
_refine_ls_matrix_type full
_refine_ls_number_parameters 655
_refine_ls_number_reflns 13268
_refine_ls_number_restraints 0
_refine_ls_restrained_S_all 1.032
_refine_ls_R_factor_all 0.0316
_refine_ls_R_factor_gt 0.0257
_refine_ls_shift/su_max 0.003
_refine_ls_shift/su_mean 0.000
_refine_ls_structure_factor_coef Fsqd
_refine_ls_weighting_details 'w=1/[\s^2^(Fo^2^)+(0.0304P)^2^+1.8235P] where P=(Fo^2^+2Fc^2^)/3'
_refine_ls_weighting_scheme calc
_refine_ls_wR_factor_gt 0.0625
_refine_ls_wR_factor_ref 0.0658
_reflns_Friedel_coverage 0.000
_reflns_number_gt 11645
_reflns_number_total 13268
_reflns_threshold_expression 'I > 2\s(I)'
_cod_data_source_file d3cc01411h2.cif
_cod_data_source_block compound-2
_cod_depositor_comments 'Adding full bibliography for 7131655--7131658.cif.'
_cod_database_code 7131655
_shelx_shelxl_version_number 2019/3
_shelx_space_group_comment
;
The symmetry employed for this shelxl refinement is uniquely defined
by the following loop, which should always be used as a source of
symmetry information in preference to the above space-group names.
They are only intended as comments.
;
_shelx_estimated_absorpt_t_max 0.843
_shelx_estimated_absorpt_t_min 0.719
_olex2_refinement_description
;
1. Fixed Uiso
 At 1.2 times of:
  All C(H) groups, All C(H,H) groups, All Ge(H) groups, All Ge(H,H) groups
 At 1.5 times of:
  All C(H,H,H) groups
2.a Ternary CH refined with riding coordinates:
 C9(H9), C12(H12), C15(H15), C18(H18), C29(H29), C32(H32), C35(H35), C38(H38),
 C49(H49), C52(H52), C55(H55), C58(H58)
2.b Secondary CH2 refined with riding coordinates:
 C7(H7A,H7B), C8(H8A,H8B), C27(H27A,H27B), C28(H28A,H28B), C47(H47A,H47B),
 C48(H48A,H48B)
2.c Aromatic/amide H refined with riding coordinates:
 C3(H3), C4(H4), C5(H5), C23(H23), C24(H24), C25(H25), C43(H43), C44(H44),
 C45(H45)
2.d Idealised Me refined as rotating group:
 C10(H10A,H10B,H10C), C11(H11A,H11B,H11C), C13(H13A,H13B,H13C), C14(H14A,H14B,
 H14C), C16(H16A,H16B,H16C), C17(H17A,H17B,H17C), C19(H19A,H19B,H19C), C20(H20A,
 H20B,H20C), C30(H30A,H30B,H30C), C31(H31A,H31B,H31C), C33(H33A,H33B,H33C),
 C34(H34A,H34B,H34C), C36(H36A,H36B,H36C), C37(H37A,H37B,H37C), C39(H39A,H39B,
 H39C), C40(H40A,H40B,H40C), C50(H50A,H50B,H50C), C51(H51A,H51B,H51C), C53(H53A,
 H53B,H53C), C54(H54A,H54B,H54C), C56(H56A,H56B,H56C), C57(H57A,H57B,H57C),
 C59(H59A,H59B,H59C), C60(H60A,H60B,H60C)
;
_olex2_submission_special_instructions 'No special instructions were received'

loop_
_space_group_symop_operation_xyz
'x, y, z'
'-x+1/2, y+1/2, -z+1/2'
'-x, -y, -z'
'x-1/2, -y-1/2, z-1/2'

loop_
_atom_site_label
_atom_site_type_symbol
_atom_site_fract_x
_atom_site_fract_y
_atom_site_fract_z
_atom_site_U_iso_or_equiv
_atom_site_adp_type
_atom_site_occupancy
_atom_site_site_symmetry_order
_atom_site_calc_flag
_atom_site_refinement_flags_posn
_atom_site_refinement_flags_adp
_atom_site_refinement_flags_occupancy
_atom_site_disorder_assembly
_atom_site_disorder_group
Ge1 Ge 0.82037(2) 0.71444(2) 0.40384(2) 0.01950(4) Uani 1 1 d . . . . .
Ge2 Ge 0.68255(2) 0.63362(2) 0.35402(2) 0.01714(4) Uani 1 1 d . . . . .
H2 H 0.6361(12) 0.6917(12) 0.3153(6) 0.021 Uiso 1 1 d . U . . .
Ge3 Ge 0.67983(2) 0.49392(2) 0.30812(2) 0.01745(4) Uani 1 1 d . . . . .
H3A H 0.7024(12) 0.4100(13) 0.3366(6) 0.021 Uiso 1 1 d . U . . .
H3B H 0.7468(12) 0.4996(12) 0.2826(6) 0.021 Uiso 1 1 d . U . . .
N1 N 0.87837(8) 0.74842(9) 0.34615(4) 0.0208(2) Uani 1 1 d . . . . .
N2 N 0.71929(10) 0.91658(10) 0.49206(4) 0.0263(3) Uani 1 1 d . . . . .
N3 N 0.39102(9) 0.75072(9) 0.34321(5) 0.0257(3) Uani 1 1 d . . . . .
N4 N 0.75716(9) 0.47425(9) 0.49220(4) 0.0213(2) Uani 1 1 d . . . . .
N5 N 0.57747(9) 0.66309(9) 0.17174(4) 0.0224(3) Uani 1 1 d . . . . .
N6 N 0.43417(9) 0.32780(9) 0.32460(4) 0.0232(3) Uani 1 1 d . . . . .
C1 C 0.74931(10) 0.82878(10) 0.38353(5) 0.0199(3) Uani 1 1 d . . . . .
C2 C 0.69666(10) 0.87474(10) 0.40850(5) 0.0219(3) Uani 1 1 d . . . . .
C3 C 0.64605(11) 0.95117(11) 0.38839(6) 0.0263(3) Uani 1 1 d . . . . .
H3 H 0.610369 0.982557 0.405412 0.032 Uiso 1 1 calc R U . . .
C4 C 0.64755(11) 0.98151(11) 0.34377(6) 0.0280(3) Uani 1 1 d . . . . .
H4 H 0.611478 1.032318 0.329949 0.034 Uiso 1 1 calc R U . . .
C5 C 0.70192(11) 0.93759(11) 0.31913(5) 0.0246(3) Uani 1 1 d . . . . .
H5 H 0.704039 0.959109 0.288856 0.030 Uiso 1 1 calc R U . . .
C6 C 0.75294(10) 0.86214(10) 0.33925(5) 0.0211(3) Uani 1 1 d . . . . .
C7 C 0.81138(10) 0.81082(11) 0.31371(5) 0.0229(3) Uani 1 1 d . . . . .
H7A H 0.844238 0.855664 0.299063 0.028 Uiso 1 1 calc R U . . .
H7B H 0.772597 0.773660 0.288089 0.028 Uiso 1 1 calc R U . . .
C8 C 0.69477(11) 0.84273(11) 0.45745(5) 0.0255(3) Uani 1 1 d . . . . .
H8A H 0.633670 0.820376 0.456641 0.031 Uiso 1 1 calc R U . . .
H8B H 0.737185 0.790880 0.467105 0.031 Uiso 1 1 calc R U . . .
C9 C 0.88907(11) 0.66223(11) 0.31826(5) 0.0257(3) Uani 1 1 d . . . . .
H9 H 0.826617 0.644803 0.300481 0.031 Uiso 1 1 calc R U . . .
C10 C 0.92665(12) 0.57800(12) 0.34804(6) 0.0329(4) Uani 1 1 d . . . . .
H10A H 0.910969 0.522418 0.328797 0.049 Uiso 1 1 calc R U . . .
H10B H 0.900852 0.574443 0.375216 0.049 Uiso 1 1 calc R U . . .
H10C H 0.992233 0.583137 0.359209 0.049 Uiso 1 1 calc R U . . .
C11 C 0.93938(13) 0.67997(14) 0.28038(6) 0.0364(4) Uani 1 1 d . . . . .
H11A H 1.003221 0.690507 0.295576 0.055 Uiso 1 1 calc R U . . .
H11B H 0.914029 0.734228 0.261871 0.055 Uiso 1 1 calc R U . . .
H11C H 0.933058 0.626496 0.259458 0.055 Uiso 1 1 calc R U . . .
C12 C 0.96647(10) 0.80135(11) 0.36458(6) 0.0255(3) Uani 1 1 d . . . . .
H12 H 0.987030 0.821544 0.336506 0.031 Uiso 1 1 calc R U . . .
C13 C 1.04186(12) 0.74357(13) 0.39570(7) 0.0371(4) Uani 1 1 d . . . . .
H13A H 1.092828 0.783369 0.410341 0.056 Uiso 1 1 calc R U . . .
H13B H 1.061219 0.696957 0.376326 0.056 Uiso 1 1 calc R U . . .
H13C H 1.019872 0.713340 0.420395 0.056 Uiso 1 1 calc R U . . .
C14 C 0.95340(12) 0.88735(12) 0.39154(6) 0.0298(3) Uani 1 1 d . . . . .
H14A H 0.935934 0.869773 0.420174 0.045 Uiso 1 1 calc R U . . .
H14B H 0.906080 0.925483 0.371540 0.045 Uiso 1 1 calc R U . . .
H14C H 1.009770 0.922181 0.400278 0.045 Uiso 1 1 calc R U . . .
C15 C 0.69627(14) 0.89729(14) 0.53698(6) 0.0384(4) Uani 1 1 d . . . . .
H15 H 0.733980 0.938977 0.561351 0.046 Uiso 1 1 calc R U . . .
C16 C 0.59888(18) 0.9233(2) 0.53207(9) 0.0624(7) Uani 1 1 d . . . . .
H16A H 0.588758 0.986730 0.520801 0.094 Uiso 1 1 calc R U . . .
H16B H 0.585441 0.917821 0.562837 0.094 Uiso 1 1 calc R U . . .
H16C H 0.559506 0.881986 0.509397 0.094 Uiso 1 1 calc R U . . .
C17 C 0.71476(18) 0.79901(16) 0.55562(7) 0.0515(6) Uani 1 1 d . . . . .
H17A H 0.671335 0.757079 0.535574 0.077 Uiso 1 1 calc R U . . .
H17B H 0.708932 0.795958 0.588075 0.077 Uiso 1 1 calc R U . . .
H17C H 0.775858 0.781092 0.555134 0.077 Uiso 1 1 calc R U . . .
C18 C 0.80898(13) 0.95502(13) 0.49618(6) 0.0332(4) Uani 1 1 d . . . . .
H18 H 0.815589 0.959575 0.463218 0.040 Uiso 1 1 calc R U . . .
C19 C 0.81385(19) 1.05349(16) 0.51489(8) 0.0566(6) Uani 1 1 d . . . . .
H19A H 0.762730 1.088807 0.496155 0.085 Uiso 1 1 calc R U . . .
H19B H 0.870113 1.082055 0.512489 0.085 Uiso 1 1 calc R U . . .
H19C H 0.811820 1.052706 0.548015 0.085 Uiso 1 1 calc R U . . .
C20 C 0.88866(15) 0.89826(18) 0.52368(8) 0.0525(6) Uani 1 1 d . . . . .
H20A H 0.889203 0.897315 0.557172 0.079 Uiso 1 1 calc R U . . .
H20B H 0.944691 0.925650 0.520167 0.079 Uiso 1 1 calc R U . . .
H20C H 0.883329 0.835331 0.511392 0.079 Uiso 1 1 calc R U . . .
C21 C 0.60535(9) 0.62237(10) 0.39866(5) 0.0179(3) Uani 1 1 d . . . . .
C22 C 0.63630(9) 0.56702(10) 0.43945(5) 0.0184(3) Uani 1 1 d . . . . .
C23 C 0.59143(10) 0.56813(11) 0.47500(5) 0.0231(3) Uani 1 1 d . . . . .
H23 H 0.612427 0.530726 0.502193 0.028 Uiso 1 1 calc R U . . .
C24 C 0.51644(11) 0.62324(12) 0.47110(5) 0.0263(3) Uani 1 1 d . . . . .
H24 H 0.487410 0.625062 0.495979 0.032 Uiso 1 1 calc R U . . .
C25 C 0.48398(10) 0.67561(11) 0.43087(5) 0.0257(3) Uani 1 1 d . . . . .
H25 H 0.431830 0.712296 0.428054 0.031 Uiso 1 1 calc R U . . .
C26 C 0.52690(10) 0.67527(10) 0.39427(5) 0.0210(3) Uani 1 1 d . . . . .
C27 C 0.48781(11) 0.73619(12) 0.35140(6) 0.0283(3) Uani 1 1 d . . . . .
H27A H 0.518682 0.796438 0.356149 0.034 Uiso 1 1 calc R U . . .
H27B H 0.499671 0.707423 0.323023 0.034 Uiso 1 1 calc R U . . .
C28 C 0.71501(10) 0.50144(10) 0.44389(5) 0.0212(3) Uani 1 1 d . . . . .
H28A H 0.693511 0.445731 0.424942 0.025 Uiso 1 1 calc R U . . .
H28B H 0.760651 0.531224 0.430494 0.025 Uiso 1 1 calc R U . . .
C29 C 0.33805(12) 0.67044(12) 0.32251(6) 0.0330(4) Uani 1 1 d . . . . .
H29 H 0.371453 0.615617 0.338717 0.040 Uiso 1 1 calc R U . . .
C30 C 0.24690(14) 0.66974(16) 0.33405(9) 0.0505(5) Uani 1 1 d . . . . .
H30A H 0.255717 0.678508 0.368092 0.076 Uiso 1 1 calc R U . . .
H30B H 0.217044 0.610713 0.324572 0.076 Uiso 1 1 calc R U . . .
H30C H 0.209442 0.719558 0.316896 0.076 Uiso 1 1 calc R U . . .
C31 C 0.32672(17) 0.65565(16) 0.26950(7) 0.0517(5) Uani 1 1 d . . . . .
H31A H 0.290310 0.705506 0.251722 0.078 Uiso 1 1 calc R U . . .
H31B H 0.296640 0.596761 0.259932 0.078 Uiso 1 1 calc R U . . .
H31C H 0.385963 0.655236 0.262959 0.078 Uiso 1 1 calc R U . . .
C32 C 0.35829(11) 0.84110(12) 0.32363(6) 0.0318(4) Uani 1 1 d . . . . .
H32 H 0.292439 0.834538 0.308477 0.038 Uiso 1 1 calc R U . . .
C33 C 0.40130(13) 0.87940(14) 0.28590(7) 0.0425(5) Uani 1 1 d . . . . .
H33A H 0.464243 0.895280 0.300539 0.064 Uiso 1 1 calc R U . . .
H33B H 0.368606 0.934457 0.271678 0.064 Uiso 1 1 calc R U . . .
H33C H 0.398529 0.832908 0.261386 0.064 Uiso 1 1 calc R U . . .
C34 C 0.36828(15) 0.90981(15) 0.36397(8) 0.0490(5) Uani 1 1 d . . . . .
H34A H 0.335258 0.887541 0.386176 0.074 Uiso 1 1 calc R U . . .
H34B H 0.343928 0.969425 0.351213 0.074 Uiso 1 1 calc R U . . .
H34C H 0.432060 0.916601 0.380418 0.074 Uiso 1 1 calc R U . . .
C35 C 0.80978(11) 0.54759(12) 0.52103(6) 0.0278(3) Uani 1 1 d . . . . .
H35 H 0.777834 0.606547 0.510028 0.033 Uiso 1 1 calc R U . . .
C36 C 0.90634(12) 0.55922(14) 0.51715(7) 0.0364(4) Uani 1 1 d . . . . .
H36A H 0.942394 0.506186 0.531541 0.055 Uiso 1 1 calc R U . . .
H36B H 0.932179 0.615401 0.533626 0.055 Uiso 1 1 calc R U . . .
H36C H 0.906289 0.563534 0.483789 0.055 Uiso 1 1 calc R U . . .
C37 C 0.80926(14) 0.53581(18) 0.57265(6) 0.0477(5) Uani 1 1 d . . . . .
H37A H 0.747078 0.530295 0.574876 0.072 Uiso 1 1 calc R U . . .
H37B H 0.837597 0.589346 0.590816 0.072 Uiso 1 1 calc R U . . .
H37C H 0.842770 0.480228 0.585411 0.072 Uiso 1 1 calc R U . . .
C38 C 0.79771(12) 0.38227(12) 0.49834(6) 0.0329(4) Uani 1 1 d . . . . .
H38 H 0.842717 0.382005 0.529838 0.039 Uiso 1 1 calc R U . . .
C39 C 0.72600(18) 0.31189(15) 0.50103(10) 0.0611(7) Uani 1 1 d . . . . .
H39A H 0.698825 0.328546 0.526617 0.092 Uiso 1 1 calc R U . . .
H39B H 0.753587 0.250938 0.507219 0.092 Uiso 1 1 calc R U . . .
H39C H 0.679472 0.310910 0.471001 0.092 Uiso 1 1 calc R U . . .
C40 C 0.84845(15) 0.35486(16) 0.46187(8) 0.0498(6) Uani 1 1 d . . . . .
H40A H 0.805259 0.343042 0.431407 0.075 Uiso 1 1 calc R U . . .
H40B H 0.883677 0.299185 0.472529 0.075 Uiso 1 1 calc R U . . .
H40C H 0.888866 0.404826 0.458363 0.075 Uiso 1 1 calc R U . . .
C41 C 0.56344(10) 0.47851(10) 0.26079(5) 0.0189(3) Uani 1 1 d . . . . .
C42 C 0.49821(10) 0.41742(10) 0.26879(5) 0.0217(3) Uani 1 1 d . . . . .
C43 C 0.41692(11) 0.40611(11) 0.23442(5) 0.0262(3) Uani 1 1 d . . . . .
H43 H 0.373484 0.363813 0.239596 0.031 Uiso 1 1 calc R U . . .
C44 C 0.39927(11) 0.45627(12) 0.19280(5) 0.0272(3) Uani 1 1 d . . . . .
H44 H 0.343865 0.448143 0.169587 0.033 Uiso 1 1 calc R U . . .
C45 C 0.46218(11) 0.51819(11) 0.18496(5) 0.0243(3) Uani 1 1 d . . . . .
H45 H 0.449217 0.553082 0.156607 0.029 Uiso 1 1 calc R U . . .
C46 C 0.54455(10) 0.52970(10) 0.21845(5) 0.0200(3) Uani 1 1 d . . . . .
C47 C 0.61439(10) 0.59516(10) 0.20819(5) 0.0217(3) Uani 1 1 d . . . . .
H47A H 0.644580 0.627686 0.237715 0.026 Uiso 1 1 calc R U . . .
H47B H 0.660607 0.558717 0.198289 0.026 Uiso 1 1 calc R U . . .
C48 C 0.51576(10) 0.36299(11) 0.31467(5) 0.0245(3) Uani 1 1 d . . . . .
H48A H 0.555978 0.310774 0.312965 0.029 Uiso 1 1 calc R U . . .
H48B H 0.547358 0.402967 0.341116 0.029 Uiso 1 1 calc R U . . .
C49 C 0.52598(11) 0.73574(11) 0.18817(6) 0.0272(3) Uani 1 1 d . . . . .
H49 H 0.493883 0.705328 0.209667 0.033 Uiso 1 1 calc R U . . .
C50 C 0.45332(15) 0.77424(16) 0.14669(7) 0.0471(5) Uani 1 1 d . . . . .
H50A H 0.481749 0.806189 0.124936 0.071 Uiso 1 1 calc R U . . .
H50B H 0.415476 0.817443 0.158505 0.071 Uiso 1 1 calc R U . . .
H50C H 0.416139 0.723775 0.130026 0.071 Uiso 1 1 calc R U . . .
C51 C 0.58126(13) 0.81368(12) 0.21642(6) 0.0347(4) Uani 1 1 d . . . . .
H51A H 0.625924 0.788152 0.243593 0.052 Uiso 1 1 calc R U . . .
H51B H 0.541337 0.855540 0.227557 0.052 Uiso 1 1 calc R U . . .
H51C H 0.611993 0.847387 0.196257 0.052 Uiso 1 1 calc R U . . .
C52 C 0.64114(11) 0.69430(11) 0.14500(5) 0.0257(3) Uani 1 1 d . . . . .
H52 H 0.617717 0.753927 0.129720 0.031 Uiso 1 1 calc R U . . .
C53 C 0.73779(12) 0.71155(12) 0.17424(6) 0.0317(4) Uani 1 1 d . . . . .
H53A H 0.737238 0.753966 0.200116 0.048 Uiso 1 1 calc R U . . .
H53B H 0.772720 0.738471 0.154025 0.048 Uiso 1 1 calc R U . . .
H53C H 0.765215 0.653261 0.187271 0.048 Uiso 1 1 calc R U . . .
C54 C 0.64186(13) 0.62651(13) 0.10533(6) 0.0339(4) Uani 1 1 d . . . . .
H54A H 0.665399 0.567234 0.118966 0.051 Uiso 1 1 calc R U . . .
H54B H 0.680175 0.650430 0.086108 0.051 Uiso 1 1 calc R U . . .
H54C H 0.580458 0.618386 0.085462 0.051 Uiso 1 1 calc R U . . .
C55 C 0.38247(11) 0.40100(11) 0.34030(5) 0.0265(3) Uani 1 1 d . . . . .
H55 H 0.387490 0.456551 0.321087 0.032 Uiso 1 1 calc R U . . .
C56 C 0.41656(13) 0.42984(14) 0.39221(6) 0.0374(4) Uani 1 1 d . . . . .
H56A H 0.407780 0.379209 0.412588 0.056 Uiso 1 1 calc R U . . .
H56B H 0.382975 0.483811 0.398063 0.056 Uiso 1 1 calc R U . . .
H56C H 0.480692 0.444914 0.399160 0.056 Uiso 1 1 calc R U . . .
C57 C 0.28306(12) 0.37628(14) 0.32825(6) 0.0341(4) Uani 1 1 d . . . . .
H57A H 0.262663 0.359145 0.294842 0.051 Uiso 1 1 calc R U . . .
H57B H 0.248455 0.429310 0.334290 0.051 Uiso 1 1 calc R U . . .
H57C H 0.274060 0.324475 0.347869 0.051 Uiso 1 1 calc R U . . .
C58 C 0.44568(12) 0.24157(12) 0.35178(6) 0.0316(4) Uani 1 1 d . . . . .
H58 H 0.392869 0.235904 0.365484 0.038 Uiso 1 1 calc R U . . .
C59 C 0.44146(16) 0.16074(13) 0.31841(9) 0.0476(5) Uani 1 1 d . . . . .
H59A H 0.384395 0.162350 0.293895 0.071 Uiso 1 1 calc R U . . .
H59B H 0.445693 0.103182 0.336191 0.071 Uiso 1 1 calc R U . . .
H59C H 0.491568 0.164608 0.303643 0.071 Uiso 1 1 calc R U . . .
C60 C 0.53051(15) 0.23540(18) 0.39311(7) 0.0507(6) Uani 1 1 d . . . . .
H60A H 0.583896 0.234368 0.380822 0.076 Uiso 1 1 calc R U . . .
H60B H 0.528437 0.179066 0.411100 0.076 Uiso 1 1 calc R U . . .
H60C H 0.533342 0.288814 0.413789 0.076 Uiso 1 1 calc R U . . .

loop_
_atom_site_aniso_label
_atom_site_aniso_U_11
_atom_site_aniso_U_22
_atom_site_aniso_U_33
_atom_site_aniso_U_23
_atom_site_aniso_U_13
_atom_site_aniso_U_12
Ge1 0.02013(8) 0.01846(8) 0.01891(8) 0.00082(6) 0.00331(6) -0.00069(6)
Ge2 0.01729(8) 0.01663(8) 0.01751(7) -0.00005(6) 0.00456(6) 0.00004(6)
Ge3 0.01801(8) 0.01635(8) 0.01813(8) -0.00041(6) 0.00496(6) -0.00042(6)
N1 0.0186(6) 0.0210(6) 0.0230(6) -0.0010(5) 0.0059(5) -0.0018(5)
N2 0.0319(7) 0.0256(7) 0.0226(6) -0.0050(5) 0.0093(5) -0.0054(6)
N3 0.0173(6) 0.0232(7) 0.0339(7) 0.0036(5) 0.0016(5) 0.0042(5)
N4 0.0216(6) 0.0199(6) 0.0205(6) 0.0016(5) 0.0021(5) 0.0037(5)
N5 0.0246(6) 0.0209(6) 0.0221(6) 0.0046(5) 0.0066(5) 0.0016(5)
N6 0.0233(6) 0.0229(6) 0.0253(6) 0.0021(5) 0.0101(5) -0.0038(5)
C1 0.0195(7) 0.0169(6) 0.0215(6) -0.0017(5) 0.0025(5) -0.0033(5)
C2 0.0216(7) 0.0196(7) 0.0240(7) -0.0039(5) 0.0048(5) -0.0037(6)
C3 0.0218(7) 0.0239(8) 0.0332(8) -0.0046(6) 0.0073(6) 0.0007(6)
C4 0.0250(8) 0.0216(7) 0.0339(8) 0.0017(6) 0.0017(6) 0.0020(6)
C5 0.0254(7) 0.0223(7) 0.0240(7) 0.0028(6) 0.0027(6) -0.0019(6)
C6 0.0209(7) 0.0184(7) 0.0224(7) -0.0018(5) 0.0030(5) -0.0025(5)
C7 0.0244(7) 0.0249(7) 0.0194(6) 0.0020(5) 0.0057(5) 0.0000(6)
C8 0.0310(8) 0.0222(7) 0.0258(7) -0.0038(6) 0.0116(6) -0.0037(6)
C9 0.0235(7) 0.0256(8) 0.0293(7) -0.0057(6) 0.0096(6) -0.0023(6)
C10 0.0289(8) 0.0253(8) 0.0442(9) -0.0046(7) 0.0094(7) 0.0030(7)
C11 0.0369(10) 0.0406(10) 0.0374(9) -0.0088(8) 0.0201(8) -0.0039(8)
C12 0.0200(7) 0.0266(8) 0.0297(7) -0.0026(6) 0.0059(6) -0.0070(6)
C13 0.0222(8) 0.0366(10) 0.0477(10) -0.0029(8) 0.0004(7) -0.0021(7)
C14 0.0284(8) 0.0268(8) 0.0331(8) -0.0046(6) 0.0059(6) -0.0079(6)
C15 0.0486(11) 0.0426(11) 0.0294(8) -0.0091(7) 0.0198(8) -0.0098(9)
C16 0.0595(15) 0.0759(18) 0.0652(15) -0.0182(13) 0.0406(12) -0.0003(13)
C17 0.0705(16) 0.0544(13) 0.0350(10) 0.0073(9) 0.0235(10) -0.0137(12)
C18 0.0363(9) 0.0363(9) 0.0256(7) -0.0015(7) 0.0057(7) -0.0125(8)
C19 0.0718(17) 0.0430(12) 0.0492(12) -0.0095(10) 0.0054(11) -0.0260(12)
C20 0.0332(10) 0.0738(16) 0.0453(11) 0.0096(11) 0.0011(8) -0.0057(10)
C21 0.0169(6) 0.0187(6) 0.0180(6) -0.0014(5) 0.0041(5) -0.0010(5)
C22 0.0166(6) 0.0183(7) 0.0194(6) -0.0010(5) 0.0034(5) -0.0002(5)
C23 0.0219(7) 0.0273(8) 0.0194(6) 0.0025(6) 0.0042(5) 0.0005(6)
C24 0.0211(7) 0.0349(9) 0.0248(7) -0.0019(6) 0.0096(6) 0.0014(6)
C25 0.0188(7) 0.0299(8) 0.0290(7) -0.0006(6) 0.0072(6) 0.0053(6)
C26 0.0170(7) 0.0223(7) 0.0225(7) 0.0009(5) 0.0027(5) 0.0015(5)
C27 0.0185(7) 0.0341(9) 0.0314(8) 0.0100(7) 0.0048(6) 0.0064(6)
C28 0.0216(7) 0.0226(7) 0.0191(6) 0.0009(5) 0.0049(5) 0.0041(6)
C29 0.0272(8) 0.0242(8) 0.0424(9) 0.0038(7) -0.0004(7) 0.0013(7)
C30 0.0295(10) 0.0456(12) 0.0724(14) 0.0112(10) 0.0062(9) -0.0080(9)
C31 0.0572(14) 0.0436(12) 0.0456(11) -0.0084(9) -0.0021(10) -0.0008(10)
C32 0.0207(7) 0.0253(8) 0.0449(9) 0.0047(7) 0.0007(7) 0.0052(6)
C33 0.0332(10) 0.0392(10) 0.0478(11) 0.0169(8) -0.0024(8) 0.0004(8)
C34 0.0449(12) 0.0321(10) 0.0684(14) -0.0089(9) 0.0118(10) 0.0062(9)
C35 0.0219(7) 0.0307(8) 0.0284(8) -0.0063(6) 0.0024(6) 0.0022(6)
C36 0.0243(8) 0.0404(10) 0.0421(9) -0.0006(8) 0.0047(7) -0.0029(7)
C37 0.0310(10) 0.0818(17) 0.0293(9) -0.0180(10) 0.0062(7) -0.0030(10)
C38 0.0321(9) 0.0244(8) 0.0366(9) 0.0052(7) -0.0007(7) 0.0085(7)
C39 0.0569(15) 0.0274(10) 0.0889(18) 0.0170(11) 0.0009(13) -0.0050(10)
C40 0.0464(12) 0.0429(12) 0.0549(12) -0.0144(9) 0.0041(9) 0.0239(10)
C41 0.0198(7) 0.0186(7) 0.0181(6) -0.0023(5) 0.0049(5) -0.0017(5)
C42 0.0235(7) 0.0215(7) 0.0209(6) -0.0013(5) 0.0074(5) -0.0023(6)
C43 0.0235(7) 0.0298(8) 0.0255(7) -0.0018(6) 0.0067(6) -0.0087(6)
C44 0.0232(7) 0.0335(9) 0.0229(7) -0.0022(6) 0.0023(6) -0.0047(6)
C45 0.0251(7) 0.0271(8) 0.0201(7) 0.0010(6) 0.0050(6) -0.0013(6)
C46 0.0223(7) 0.0190(7) 0.0197(6) -0.0009(5) 0.0070(5) -0.0001(5)
C47 0.0222(7) 0.0209(7) 0.0216(6) 0.0042(5) 0.0049(5) -0.0003(6)
C48 0.0228(7) 0.0280(8) 0.0236(7) 0.0032(6) 0.0076(6) -0.0063(6)
C49 0.0263(8) 0.0263(8) 0.0288(7) 0.0023(6) 0.0070(6) 0.0042(6)
C50 0.0417(11) 0.0498(12) 0.0422(10) 0.0024(9) -0.0024(9) 0.0203(10)
C51 0.0399(10) 0.0252(8) 0.0392(9) -0.0026(7) 0.0103(8) 0.0037(7)
C52 0.0318(8) 0.0226(7) 0.0244(7) 0.0054(6) 0.0101(6) -0.0008(6)
C53 0.0332(9) 0.0262(8) 0.0385(9) 0.0003(7) 0.0142(7) -0.0079(7)
C54 0.0414(10) 0.0347(9) 0.0272(8) 0.0003(7) 0.0121(7) -0.0021(8)
C55 0.0295(8) 0.0258(8) 0.0262(7) -0.0019(6) 0.0108(6) -0.0037(6)
C56 0.0393(10) 0.0442(11) 0.0314(8) -0.0117(8) 0.0139(7) -0.0132(8)
C57 0.0263(8) 0.0414(10) 0.0346(8) -0.0031(7) 0.0079(7) 0.0029(7)
C58 0.0291(8) 0.0298(9) 0.0407(9) 0.0133(7) 0.0176(7) 0.0003(7)
C59 0.0509(12) 0.0242(9) 0.0728(14) 0.0038(9) 0.0250(11) 0.0006(8)
C60 0.0404(11) 0.0689(15) 0.0441(11) 0.0296(10) 0.0130(9) 0.0094(10)

loop_
_atom_type_symbol
_atom_type_description
_atom_type_scat_dispersion_real
_atom_type_scat_dispersion_imag
_atom_type_scat_source
C C 0.0181 0.0091 'International Tables Vol C Tables 4.2.6.8 and 6.1.1.4'
H H 0.0000 0.0000 'International Tables Vol C Tables 4.2.6.8 and 6.1.1.4'
Ge Ge -1.0885 0.8855 'International Tables Vol C Tables 4.2.6.8 and 6.1.1.4'
N N 0.0311 0.0180 'International Tables Vol C Tables 4.2.6.8 and 6.1.1.4'

loop_
_geom_angle_atom_site_label_1
_geom_angle_atom_site_label_2
_geom_angle_atom_site_label_3
_geom_angle
_geom_angle_site_symmetry_1
_geom_angle_site_symmetry_3
_geom_angle_publ_flag
N1 Ge1 Ge2 96.30(3) . . ?
C1 Ge1 Ge2 84.45(4) . . ?
C1 Ge1 N1 83.23(5) . . ?
Ge1 Ge2 H2 110.5(7) . . ?
Ge3 Ge2 Ge1 126.780(9) . . ?
Ge3 Ge2 H2 96.9(7) . . ?
C21 Ge2 Ge1 102.32(4) . . ?
C21 Ge2 H2 107.8(7) . . ?
C21 Ge2 Ge3 111.58(4) . . ?
Ge2 Ge3 H3A 114.4(7) . . ?
Ge2 Ge3 H3B 109.4(7) . . ?
H3A Ge3 H3B 104.4(10) . . ?
C41 Ge3 Ge2 111.45(4) . . ?
C41 Ge3 H3A 110.0(7) . . ?
C41 Ge3 H3B 106.6(7) . . ?
C7 N1 Ge1 106.02(9) . . ?
C7 N1 C9 107.92(11) . . ?
C7 N1 C12 108.45(12) . . ?
C9 N1 Ge1 110.73(9) . . ?
C9 N1 C12 113.10(12) . . ?
C12 N1 Ge1 110.31(9) . . ?
C8 N2 C15 113.66(13) . . ?
C8 N2 C18 113.96(13) . . ?
C18 N2 C15 116.04(13) . . ?
C27 N3 C29 112.76(14) . . ?
C27 N3 C32 115.12(13) . . ?
C29 N3 C32 117.07(13) . . ?
C28 N4 C35 113.78(12) . . ?
C28 N4 C38 115.85(12) . . ?
C35 N4 C38 116.06(13) . . ?
C47 N5 C49 112.75(12) . . ?
C47 N5 C52 114.30(12) . . ?
C49 N5 C52 116.11(12) . . ?
C48 N6 C55 111.89(13) . . ?
C48 N6 C58 114.84(13) . . ?
C58 N6 C55 116.48(12) . . ?
C2 C1 Ge1 126.23(11) . . ?
C2 C1 C6 119.25(14) . . ?
C6 C1 Ge1 114.49(11) . . ?
C1 C2 C3 119.75(14) . . ?
C1 C2 C8 120.40(14) . . ?
C3 C2 C8 119.84(14) . . ?
C2 C3 H3 119.8 . . ?
C4 C3 C2 120.46(15) . . ?
C4 C3 H3 119.8 . . ?
C3 C4 H4 119.9 . . ?
C3 C4 C5 120.16(15) . . ?
C5 C4 H4 119.9 . . ?
C4 C5 H5 120.3 . . ?
C6 C5 C4 119.45(14) . . ?
C6 C5 H5 120.3 . . ?
C1 C6 C7 117.45(13) . . ?
C5 C6 C1 120.86(14) . . ?
C5 C6 C7 121.65(13) . . ?
N1 C7 H7A 109.1 . . ?
N1 C7 H7B 109.1 . . ?
C6 C7 N1 112.50(11) . . ?
C6 C7 H7A 109.1 . . ?
C6 C7 H7B 109.1 . . ?
H7A C7 H7B 107.8 . . ?
N2 C8 C2 111.51(13) . . ?
N2 C8 H8A 109.3 . . ?
N2 C8 H8B 109.3 . . ?
C2 C8 H8A 109.3 . . ?
C2 C8 H8B 109.3 . . ?
H8A C8 H8B 108.0 . . ?
N1 C9 H9 105.3 . . ?
N1 C9 C11 113.24(13) . . ?
C10 C9 N1 115.46(13) . . ?
C10 C9 H9 105.3 . . ?
C10 C9 C11 111.19(14) . . ?
C11 C9 H9 105.3 . . ?
C9 C10 H10A 109.5 . . ?
C9 C10 H10B 109.5 . . ?
C9 C10 H10C 109.5 . . ?
H10A C10 H10B 109.5 . . ?
H10A C10 H10C 109.5 . . ?
H10B C10 H10C 109.5 . . ?
C9 C11 H11A 109.5 . . ?
C9 C11 H11B 109.5 . . ?
C9 C11 H11C 109.5 . . ?
H11A C11 H11B 109.5 . . ?
H11A C11 H11C 109.5 . . ?
H11B C11 H11C 109.5 . . ?
N1 C12 H12 107.4 . . ?
C13 C12 N1 113.53(13) . . ?
C13 C12 H12 107.4 . . ?
C14 C12 N1 111.86(13) . . ?
C14 C12 H12 107.4 . . ?
C14 C12 C13 108.97(14) . . ?
C12 C13 H13A 109.5 . . ?
C12 C13 H13B 109.5 . . ?
C12 C13 H13C 109.5 . . ?
H13A C13 H13B 109.5 . . ?
H13A C13 H13C 109.5 . . ?
H13B C13 H13C 109.5 . . ?
C12 C14 H14A 109.5 . . ?
C12 C14 H14B 109.5 . . ?
C12 C14 H14C 109.5 . . ?
H14A C14 H14B 109.5 . . ?
H14A C14 H14C 109.5 . . ?
H14B C14 H14C 109.5 . . ?
N2 C15 H15 107.0 . . ?
N2 C15 C16 109.22(17) . . ?
N2 C15 C17 115.48(16) . . ?
C16 C15 H15 107.0 . . ?
C16 C15 C17 110.7(2) . . ?
C17 C15 H15 107.0 . . ?
C15 C16 H16A 109.5 . . ?
C15 C16 H16B 109.5 . . ?
C15 C16 H16C 109.5 . . ?
H16A C16 H16B 109.5 . . ?
H16A C16 H16C 109.5 . . ?
H16B C16 H16C 109.5 . . ?
C15 C17 H17A 109.5 . . ?
C15 C17 H17B 109.5 . . ?
C15 C17 H17C 109.5 . . ?
H17A C17 H17B 109.5 . . ?
H17A C17 H17C 109.5 . . ?
H17B C17 H17C 109.5 . . ?
N2 C18 H18 106.1 . . ?
N2 C18 C19 110.14(17) . . ?
N2 C18 C20 116.62(16) . . ?
C19 C18 H18 106.1 . . ?
C20 C18 H18 106.1 . . ?
C20 C18 C19 111.14(18) . . ?
C18 C19 H19A 109.5 . . ?
C18 C19 H19B 109.5 . . ?
C18 C19 H19C 109.5 . . ?
H19A C19 H19B 109.5 . . ?
H19A C19 H19C 109.5 . . ?
H19B C19 H19C 109.5 . . ?
C18 C20 H20A 109.5 . . ?
C18 C20 H20B 109.5 . . ?
C18 C20 H20C 109.5 . . ?
H20A C20 H20B 109.5 . . ?
H20A C20 H20C 109.5 . . ?
H20B C20 H20C 109.5 . . ?
C22 C21 Ge2 118.31(10) . . ?
C26 C21 Ge2 122.63(10) . . ?
C26 C21 C22 118.63(13) . . ?
C21 C22 C28 120.92(12) . . ?
C23 C22 C21 120.10(13) . . ?
C23 C22 C28 118.87(13) . . ?
C22 C23 H23 119.7 . . ?
C24 C23 C22 120.68(14) . . ?
C24 C23 H23 119.7 . . ?
C23 C24 H24 120.1 . . ?
C25 C24 C23 119.80(14) . . ?
C25 C24 H24 120.1 . . ?
C24 C25 H25 119.5 . . ?
C24 C25 C26 120.93(14) . . ?
C26 C25 H25 119.5 . . ?
C21 C26 C27 122.45(13) . . ?
C25 C26 C21 119.77(13) . . ?
C25 C26 C27 117.73(14) . . ?
N3 C27 C26 112.66(13) . . ?
N3 C27 H27A 109.1 . . ?
N3 C27 H27B 109.1 . . ?
C26 C27 H27A 109.1 . . ?
C26 C27 H27B 109.1 . . ?
H27A C27 H27B 107.8 . . ?
N4 C28 C22 113.47(12) . . ?
N4 C28 H28A 108.9 . . ?
N4 C28 H28B 108.9 . . ?
C22 C28 H28A 108.9 . . ?
C22 C28 H28B 108.9 . . ?
H28A C28 H28B 107.7 . . ?
N3 C29 H29 106.1 . . ?
N3 C29 C30 111.02(16) . . ?
N3 C29 C31 115.87(16) . . ?
C30 C29 H29 106.1 . . ?
C30 C29 C31 110.81(17) . . ?
C31 C29 H29 106.1 . . ?
C29 C30 H30A 109.5 . . ?
C29 C30 H30B 109.5 . . ?
C29 C30 H30C 109.5 . . ?
H30A C30 H30B 109.5 . . ?
H30A C30 H30C 109.5 . . ?
H30B C30 H30C 109.5 . . ?
C29 C31 H31A 109.5 . . ?
C29 C31 H31B 109.5 . . ?
C29 C31 H31C 109.5 . . ?
H31A C31 H31B 109.5 . . ?
H31A C31 H31C 109.5 . . ?
H31B C31 H31C 109.5 . . ?
N3 C32 H32 107.0 . . ?
N3 C32 C33 115.97(15) . . ?
N3 C32 C34 109.18(15) . . ?
C33 C32 H32 107.0 . . ?
C34 C32 H32 107.0 . . ?
C34 C32 C33 110.21(17) . . ?
C32 C33 H33A 109.5 . . ?
C32 C33 H33B 109.5 . . ?
C32 C33 H33C 109.5 . . ?
H33A C33 H33B 109.5 . . ?
H33A C33 H33C 109.5 . . ?
H33B C33 H33C 109.5 . . ?
C32 C34 H34A 109.5 . . ?
C32 C34 H34B 109.5 . . ?
C32 C34 H34C 109.5 . . ?
H34A C34 H34B 109.5 . . ?
H34A C34 H34C 109.5 . . ?
H34B C34 H34C 109.5 . . ?
N4 C35 H35 106.7 . . ?
N4 C35 C36 116.05(14) . . ?
N4 C35 C37 110.17(15) . . ?
C36 C35 H35 106.7 . . ?
C37 C35 H35 106.7 . . ?
C37 C35 C36 110.05(14) . . ?
C35 C36 H36A 109.5 . . ?
C35 C36 H36B 109.5 . . ?
C35 C36 H36C 109.5 . . ?
H36A C36 H36B 109.5 . . ?
H36A C36 H36C 109.5 . . ?
H36B C36 H36C 109.5 . . ?
C35 C37 H37A 109.5 . . ?
C35 C37 H37B 109.5 . . ?
C35 C37 H37C 109.5 . . ?
H37A C37 H37B 109.5 . . ?
H37A C37 H37C 109.5 . . ?
H37B C37 H37C 109.5 . . ?
N4 C38 H38 106.7 . . ?
N4 C38 C39 109.19(16) . . ?
N4 C38 C40 115.45(15) . . ?
C39 C38 H38 106.7 . . ?
C39 C38 C40 111.68(19) . . ?
C40 C38 H38 106.7 . . ?
C38 C39 H39A 109.5 . . ?
C38 C39 H39B 109.5 . . ?
C38 C39 H39C 109.5 . . ?
H39A C39 H39B 109.5 . . ?
H39A C39 H39C 109.5 . . ?
H39B C39 H39C 109.5 . . ?
C38 C40 H40A 109.5 . . ?
C38 C40 H40B 109.5 . . ?
C38 C40 H40C 109.5 . . ?
H40A C40 H40B 109.5 . . ?
H40A C40 H40C 109.5 . . ?
H40B C40 H40C 109.5 . . ?
C42 C41 Ge3 120.80(10) . . ?
C42 C41 C46 119.21(13) . . ?
C46 C41 Ge3 119.99(11) . . ?
C41 C42 C48 120.40(13) . . ?
C43 C42 C41 119.93(13) . . ?
C43 C42 C48 119.67(14) . . ?
C42 C43 H43 119.8 . . ?
C44 C43 C42 120.40(14) . . ?
C44 C43 H43 119.8 . . ?
C43 C44 H44 119.9 . . ?
C45 C44 C43 120.21(14) . . ?
C45 C44 H44 119.9 . . ?
C44 C45 H45 119.8 . . ?
C44 C45 C46 120.49(14) . . ?
C46 C45 H45 119.8 . . ?
C41 C46 C47 120.61(13) . . ?
C45 C46 C41 119.74(14) . . ?
C45 C46 C47 119.61(13) . . ?
N5 C47 C46 114.09(12) . . ?
N5 C47 H47A 108.7 . . ?
N5 C47 H47B 108.7 . . ?
C46 C47 H47A 108.7 . . ?
C46 C47 H47B 108.7 . . ?
H47A C47 H47B 107.6 . . ?
N6 C48 C42 113.34(13) . . ?
N6 C48 H48A 108.9 . . ?
N6 C48 H48B 108.9 . . ?
C42 C48 H48A 108.9 . . ?
C42 C48 H48B 108.9 . . ?
H48A C48 H48B 107.7 . . ?
N5 C49 H49 106.5 . . ?
N5 C49 C50 110.31(14) . . ?
N5 C49 C51 116.02(14) . . ?
C50 C49 H49 106.5 . . ?
C51 C49 H49 106.5 . . ?
C51 C49 C50 110.39(15) . . ?
C49 C50 H50A 109.5 . . ?
C49 C50 H50B 109.5 . . ?
C49 C50 H50C 109.5 . . ?
H50A C50 H50B 109.5 . . ?
H50A C50 H50C 109.5 . . ?
H50B C50 H50C 109.5 . . ?
C49 C51 H51A 109.5 . . ?
C49 C51 H51B 109.5 . . ?
C49 C51 H51C 109.5 . . ?
H51A C51 H51B 109.5 . . ?
H51A C51 H51C 109.5 . . ?
H51B C51 H51C 109.5 . . ?
N5 C52 H52 107.0 . . ?
N5 C52 C53 115.82(13) . . ?
N5 C52 C54 110.05(13) . . ?
C53 C52 H52 107.0 . . ?
C54 C52 H52 107.0 . . ?
C54 C52 C53 109.46(14) . . ?
C52 C53 H53A 109.5 . . ?
C52 C53 H53B 109.5 . . ?
C52 C53 H53C 109.5 . . ?
H53A C53 H53B 109.5 . . ?
H53A C53 H53C 109.5 . . ?
H53B C53 H53C 109.5 . . ?
C52 C54 H54A 109.5 . . ?
C52 C54 H54B 109.5 . . ?
C52 C54 H54C 109.5 . . ?
H54A C54 H54B 109.5 . . ?
H54A C54 H54C 109.5 . . ?
H54B C54 H54C 109.5 . . ?
N6 C55 H55 106.3 . . ?
N6 C55 C56 115.77(14) . . ?
N6 C55 C57 110.43(13) . . ?
C56 C55 H55 106.3 . . ?
C57 C55 H55 106.3 . . ?
C57 C55 C56 111.01(14) . . ?
C55 C56 H56A 109.5 . . ?
C55 C56 H56B 109.5 . . ?
C55 C56 H56C 109.5 . . ?
H56A C56 H56B 109.5 . . ?
H56A C56 H56C 109.5 . . ?
H56B C56 H56C 109.5 . . ?
C55 C57 H57A 109.5 . . ?
C55 C57 H57B 109.5 . . ?
C55 C57 H57C 109.5 . . ?
H57A C57 H57B 109.5 . . ?
H57A C57 H57C 109.5 . . ?
H57B C57 H57C 109.5 . . ?
N6 C58 H58 107.0 . . ?
N6 C58 C59 109.40(14) . . ?
N6 C58 C60 115.77(15) . . ?
C59 C58 H58 107.0 . . ?
C59 C58 C60 110.33(17) . . ?
C60 C58 H58 107.0 . . ?
C58 C59 H59A 109.5 . . ?
C58 C59 H59B 109.5 . . ?
C58 C59 H59C 109.5 . . ?
H59A C59 H59B 109.5 . . ?
H59A C59 H59C 109.5 . . ?
H59B C59 H59C 109.5 . . ?
C58 C60 H60A 109.5 . . ?
C58 C60 H60B 109.5 . . ?
C58 C60 H60C 109.5 . . ?
H60A C60 H60B 109.5 . . ?
H60A C60 H60C 109.5 . . ?
H60B C60 H60C 109.5 . . ?

loop_
_geom_bond_atom_site_label_1
_geom_bond_atom_site_label_2
_geom_bond_distance
_geom_bond_site_symmetry_2
_geom_bond_publ_flag
Ge1 Ge2 2.5312(2) . ?
Ge1 N1 2.1661(12) . ?
Ge1 C1 1.9957(15) . ?
Ge2 H2 1.447(17) . ?
Ge2 Ge3 2.4330(2) . ?
Ge2 C21 1.9911(14) . ?
Ge3 H3A 1.468(18) . ?
Ge3 H3B 1.425(18) . ?
Ge3 C41 1.9730(14) . ?
N1 C7 1.5109(19) . ?
N1 C9 1.5297(19) . ?
N1 C12 1.5311(18) . ?
N2 C8 1.4590(19) . ?
N2 C15 1.477(2) . ?
N2 C18 1.466(2) . ?
N3 C27 1.4622(19) . ?
N3 C29 1.463(2) . ?
N3 C32 1.471(2) . ?
N4 C28 1.4512(17) . ?
N4 C35 1.468(2) . ?
N4 C38 1.469(2) . ?
N5 C47 1.4583(18) . ?
N5 C49 1.476(2) . ?
N5 C52 1.4778(19) . ?
N6 C48 1.4550(18) . ?
N6 C55 1.474(2) . ?
N6 C58 1.4726(19) . ?
C1 C2 1.397(2) . ?
C1 C6 1.401(2) . ?
C2 C3 1.398(2) . ?
C2 C8 1.517(2) . ?
C3 H3 0.9500 . ?
C3 C4 1.387(2) . ?
C4 H4 0.9500 . ?
C4 C5 1.395(2) . ?
C5 H5 0.9500 . ?
C5 C6 1.389(2) . ?
C6 C7 1.510(2) . ?
C7 H7A 0.9900 . ?
C7 H7B 0.9900 . ?
C8 H8A 0.9900 . ?
C8 H8B 0.9900 . ?
C9 H9 1.0000 . ?
C9 C10 1.529(2) . ?
C9 C11 1.533(2) . ?
C10 H10A 0.9800 . ?
C10 H10B 0.9800 . ?
C10 H10C 0.9800 . ?
C11 H11A 0.9800 . ?
C11 H11B 0.9800 . ?
C11 H11C 0.9800 . ?
C12 H12 1.0000 . ?
C12 C13 1.529(2) . ?
C12 C14 1.522(2) . ?
C13 H13A 0.9800 . ?
C13 H13B 0.9800 . ?
C13 H13C 0.9800 . ?
C14 H14A 0.9800 . ?
C14 H14B 0.9800 . ?
C14 H14C 0.9800 . ?
C15 H15 1.0000 . ?
C15 C16 1.517(3) . ?
C15 C17 1.532(3) . ?
C16 H16A 0.9800 . ?
C16 H16B 0.9800 . ?
C16 H16C 0.9800 . ?
C17 H17A 0.9800 . ?
C17 H17B 0.9800 . ?
C17 H17C 0.9800 . ?
C18 H18 1.0000 . ?
C18 C19 1.530(3) . ?
C18 C20 1.524(3) . ?
C19 H19A 0.9800 . ?
C19 H19B 0.9800 . ?
C19 H19C 0.9800 . ?
C20 H20A 0.9800 . ?
C20 H20B 0.9800 . ?
C20 H20C 0.9800 . ?
C21 C22 1.4177(19) . ?
C21 C26 1.4100(19) . ?
C22 C23 1.393(2) . ?
C22 C28 1.5216(19) . ?
C23 H23 0.9500 . ?
C23 C24 1.386(2) . ?
C24 H24 0.9500 . ?
C24 C25 1.384(2) . ?
C25 H25 0.9500 . ?
C25 C26 1.399(2) . ?
C26 C27 1.528(2) . ?
C27 H27A 0.9900 . ?
C27 H27B 0.9900 . ?
C28 H28A 0.9900 . ?
C28 H28B 0.9900 . ?
C29 H29 1.0000 . ?
C29 C30 1.527(3) . ?
C29 C31 1.534(3) . ?
C30 H30A 0.9800 . ?
C30 H30B 0.9800 . ?
C30 H30C 0.9800 . ?
C31 H31A 0.9800 . ?
C31 H31B 0.9800 . ?
C31 H31C 0.9800 . ?
C32 H32 1.0000 . ?
C32 C33 1.535(3) . ?
C32 C34 1.526(3) . ?
C33 H33A 0.9800 . ?
C33 H33B 0.9800 . ?
C33 H33C 0.9800 . ?
C34 H34A 0.9800 . ?
C34 H34B 0.9800 . ?
C34 H34C 0.9800 . ?
C35 H35 1.0000 . ?
C35 C36 1.530(2) . ?
C35 C37 1.525(2) . ?
C36 H36A 0.9800 . ?
C36 H36B 0.9800 . ?
C36 H36C 0.9800 . ?
C37 H37A 0.9800 . ?
C37 H37B 0.9800 . ?
C37 H37C 0.9800 . ?
C38 H38 1.0000 . ?
C38 C39 1.523(3) . ?
C38 C40 1.533(3) . ?
C39 H39A 0.9800 . ?
C39 H39B 0.9800 . ?
C39 H39C 0.9800 . ?
C40 H40A 0.9800 . ?
C40 H40B 0.9800 . ?
C40 H40C 0.9800 . ?
C41 C42 1.406(2) . ?
C41 C46 1.4116(19) . ?
C42 C43 1.397(2) . ?
C42 C48 1.5236(19) . ?
C43 H43 0.9500 . ?
C43 C44 1.387(2) . ?
C44 H44 0.9500 . ?
C44 C45 1.386(2) . ?
C45 H45 0.9500 . ?
C45 C46 1.397(2) . ?
C46 C47 1.524(2) . ?
C47 H47A 0.9900 . ?
C47 H47B 0.9900 . ?
C48 H48A 0.9900 . ?
C48 H48B 0.9900 . ?
C49 H49 1.0000 . ?
C49 C50 1.529(2) . ?
C49 C51 1.527(2) . ?
C50 H50A 0.9800 . ?
C50 H50B 0.9800 . ?
C50 H50C 0.9800 . ?
C51 H51A 0.9800 . ?
C51 H51B 0.9800 . ?
C51 H51C 0.9800 . ?
C52 H52 1.0000 . ?
C52 C53 1.532(2) . ?
C52 C54 1.528(2) . ?
C53 H53A 0.9800 . ?
C53 H53B 0.9800 . ?
C53 H53C 0.9800 . ?
C54 H54A 0.9800 . ?
C54 H54B 0.9800 . ?
C54 H54C 0.9800 . ?
C55 H55 1.0000 . ?
C55 C56 1.534(2) . ?
C55 C57 1.522(2) . ?
C56 H56A 0.9800 . ?
C56 H56B 0.9800 . ?
C56 H56C 0.9800 . ?
C57 H57A 0.9800 . ?
C57 H57B 0.9800 . ?
C57 H57C 0.9800 . ?
C58 H58 1.0000 . ?
C58 C59 1.521(3) . ?
C58 C60 1.536(3) . ?
C59 H59A 0.9800 . ?
C59 H59B 0.9800 . ?
C59 H59C 0.9800 . ?
C60 H60A 0.9800 . ?
C60 H60B 0.9800 . ?
C60 H60C 0.9800 . ?

loop_
_geom_torsion_atom_site_label_1
_geom_torsion_atom_site_label_2
_geom_torsion_atom_site_label_3
_geom_torsion_atom_site_label_4
_geom_torsion
_geom_torsion_site_symmetry_1
_geom_torsion_site_symmetry_2
_geom_torsion_site_symmetry_3
_geom_torsion_site_symmetry_4
_geom_torsion_publ_flag
Ge1 N1 C7 C6 25.67(14) . . . . ?
Ge1 N1 C9 C10 -43.78(15) . . . . ?
Ge1 N1 C9 C11 -173.58(11) . . . . ?
Ge1 N1 C12 C13 67.65(15) . . . . ?
Ge1 N1 C12 C14 -56.18(14) . . . . ?
Ge1 C1 C2 C3 -176.03(11) . . . . ?
Ge1 C1 C2 C8 4.5(2) . . . . ?
Ge1 C1 C6 C5 175.59(11) . . . . ?
Ge1 C1 C6 C7 -2.12(17) . . . . ?
Ge2 C21 C22 C23 170.36(11) . . . . ?
Ge2 C21 C22 C28 -13.38(18) . . . . ?
Ge2 C21 C26 C25 -169.32(12) . . . . ?
Ge2 C21 C26 C27 8.3(2) . . . . ?
Ge3 C41 C42 C43 -178.72(12) . . . . ?
Ge3 C41 C42 C48 0.99(19) . . . . ?
Ge3 C41 C46 C45 179.70(11) . . . . ?
Ge3 C41 C46 C47 1.71(19) . . . . ?
C1 C2 C3 C4 0.2(2) . . . . ?
C1 C2 C8 N2 124.26(15) . . . . ?
C1 C6 C7 N1 -17.32(19) . . . . ?
C2 C1 C6 C5 -2.9(2) . . . . ?
C2 C1 C6 C7 179.44(13) . . . . ?
C2 C3 C4 C5 -2.0(2) . . . . ?
C3 C2 C8 N2 -55.18(19) . . . . ?
C3 C4 C5 C6 1.4(2) . . . . ?
C4 C5 C6 C1 1.1(2) . . . . ?
C4 C5 C6 C7 178.67(14) . . . . ?
C5 C6 C7 N1 165.00(13) . . . . ?
C6 C1 C2 C3 2.2(2) . . . . ?
C6 C1 C2 C8 -177.23(13) . . . . ?
C7 N1 C9 C10 -159.41(13) . . . . ?
C7 N1 C9 C11 70.79(16) . . . . ?
C7 N1 C12 C13 -176.64(13) . . . . ?
C7 N1 C12 C14 59.53(16) . . . . ?
C8 N2 C15 C16 -84.4(2) . . . . ?
C8 N2 C15 C17 41.2(2) . . . . ?
C8 N2 C18 C19 155.36(15) . . . . ?
C8 N2 C18 C20 -76.8(2) . . . . ?
C8 C2 C3 C4 179.63(14) . . . . ?
C9 N1 C7 C6 144.35(12) . . . . ?
C9 N1 C12 C13 -56.97(17) . . . . ?
C9 N1 C12 C14 179.20(13) . . . . ?
C12 N1 C7 C6 -92.79(14) . . . . ?
C12 N1 C9 C10 80.62(16) . . . . ?
C12 N1 C9 C11 -49.18(17) . . . . ?
C15 N2 C8 C2 165.05(15) . . . . ?
C15 N2 C18 C19 -69.7(2) . . . . ?
C15 N2 C18 C20 58.1(2) . . . . ?
C18 N2 C8 C2 -58.96(18) . . . . ?
C18 N2 C15 C16 140.59(18) . . . . ?
C18 N2 C15 C17 -93.9(2) . . . . ?
C21 C22 C23 C24 -0.2(2) . . . . ?
C21 C22 C28 N4 160.23(13) . . . . ?
C21 C26 C27 N3 154.00(14) . . . . ?
C22 C21 C26 C25 3.1(2) . . . . ?
C22 C21 C26 C27 -179.34(14) . . . . ?
C22 C23 C24 C25 2.0(2) . . . . ?
C23 C22 C28 N4 -23.46(19) . . . . ?
C23 C24 C25 C26 -1.3(3) . . . . ?
C24 C25 C26 C21 -1.3(2) . . . . ?
C24 C25 C26 C27 -178.99(15) . . . . ?
C25 C26 C27 N3 -28.3(2) . . . . ?
C26 C21 C22 C23 -2.3(2) . . . . ?
C26 C21 C22 C28 173.92(13) . . . . ?
C27 N3 C29 C30 155.05(15) . . . . ?
C27 N3 C29 C31 -77.41(19) . . . . ?
C27 N3 C32 C33 39.5(2) . . . . ?
C27 N3 C32 C34 -85.67(19) . . . . ?
C28 N4 C35 C36 -84.15(17) . . . . ?
C28 N4 C35 C37 149.97(14) . . . . ?
C28 N4 C38 C39 -86.28(19) . . . . ?
C28 N4 C38 C40 40.5(2) . . . . ?
C28 C22 C23 C24 -176.53(14) . . . . ?
C29 N3 C27 C26 -75.45(18) . . . . ?
C29 N3 C32 C33 -96.50(19) . . . . ?
C29 N3 C32 C34 138.32(17) . . . . ?
C32 N3 C27 C26 146.67(14) . . . . ?
C32 N3 C29 C30 -68.0(2) . . . . ?
C32 N3 C29 C31 59.6(2) . . . . ?
C35 N4 C28 C22 -71.98(16) . . . . ?
C35 N4 C38 C39 136.35(17) . . . . ?
C35 N4 C38 C40 -96.87(18) . . . . ?
C38 N4 C28 C22 149.69(14) . . . . ?
C38 N4 C35 C36 54.1(2) . . . . ?
C38 N4 C35 C37 -71.79(18) . . . . ?
C41 C42 C43 C44 -1.4(2) . . . . ?
C41 C42 C48 N6 160.66(14) . . . . ?
C41 C46 C47 N5 -161.77(13) . . . . ?
C42 C41 C46 C45 -0.8(2) . . . . ?
C42 C41 C46 C47 -178.81(13) . . . . ?
C42 C43 C44 C45 -0.1(3) . . . . ?
C43 C42 C48 N6 -19.6(2) . . . . ?
C43 C44 C45 C46 1.1(3) . . . . ?
C44 C45 C46 C41 -0.6(2) . . . . ?
C44 C45 C46 C47 177.39(14) . . . . ?
C45 C46 C47 N5 20.2(2) . . . . ?
C46 C41 C42 C43 1.8(2) . . . . ?
C46 C41 C42 C48 -178.49(14) . . . . ?
C47 N5 C49 C50 -151.82(15) . . . . ?
C47 N5 C49 C51 81.73(17) . . . . ?
C47 N5 C52 C53 -41.50(19) . . . . ?
C47 N5 C52 C54 83.30(16) . . . . ?
C48 N6 C55 C56 -79.66(17) . . . . ?
C48 N6 C55 C57 153.12(13) . . . . ?
C48 N6 C58 C59 -83.19(18) . . . . ?
C48 N6 C58 C60 42.2(2) . . . . ?
C48 C42 C43 C44 178.91(15) . . . . ?
C49 N5 C47 C46 73.37(16) . . . . ?
C49 N5 C52 C53 92.44(17) . . . . ?
C49 N5 C52 C54 -142.76(14) . . . . ?
C52 N5 C47 C46 -151.16(13) . . . . ?
C52 N5 C49 C50 73.55(19) . . . . ?
C52 N5 C49 C51 -52.89(18) . . . . ?
C55 N6 C48 C42 -74.07(16) . . . . ?
C55 N6 C58 C59 143.22(15) . . . . ?
C55 N6 C58 C60 -91.40(19) . . . . ?
C58 N6 C48 C42 150.24(14) . . . . ?
C58 N6 C55 C56 55.24(19) . . . . ?
C58 N6 C55 C57 -71.97(17) . . . . ?
